data_4348979
loop_
_publ_author_name
'Richardson, Paul'
'Alexandropoulos, Dimitris I.'
'Cunha-Silva, Lu\'is'
'Lorusso, Giulia'
'Evangelisti, Marco'
'Tang, Jinkui'
'Stamatatos, Theocharis C.'

_publ_section_title
;
 &#x2018;All three-in-one&#x2019;: ferromagnetic interactions,
 single-molecule magnetism and magnetocaloric properties in a new family
 of [Cu4Ln] (LnIII = Gd, Tb, Dy) clusters
;
_journal_issue 10
_journal_name_full 'Inorganic Chemistry Frontiers'
_journal_page_first 945
_journal_paper_doi 10.1039/C5QI00146C
_journal_volume 2
_journal_year 2015
_chemical_formula_moiety 'C80 H48 Cu4 Gd O16, C6 N H80'
_chemical_formula_sum 'C110 H128 Cu4 Gd N5 O16'
_chemical_formula_weight 2187.58
_space_group_crystal_system tetragonal
_space_group_IT_number 114
_space_group_name_Hall 'P -4 2n'
_space_group_name_H-M_alt 'P -4 21 c'
_atom_sites_solution_hydrogens geom
_audit_creation_date '11 August 2015'
_audit_creation_method 'SHELXL-2014/7 and enCIFer'
_audit_update_record
;
2015-08-12 deposited with the CCDC.
2015-09-09 downloaded from the CCDC.
;
_cell_angle_alpha 90
_cell_angle_beta 90
_cell_angle_gamma 90
_cell_formula_units_Z 8
_cell_length_a 30.4012(17)
_cell_length_b 30.4012(17)
_cell_length_c 23.676(3)
_cell_measurement_reflns_used 9698
_cell_measurement_temperature 150(2)
_cell_measurement_theta_max 28.07
_cell_measurement_theta_min 2.28
_cell_volume 21882(3)
_computing_structure_refinement 'SHELXL-2014/7 (Sheldrick, 2014)'
_diffrn_ambient_temperature 150(2)
_diffrn_measured_fraction_theta_full 0.994
_diffrn_measured_fraction_theta_max 0.994
_diffrn_measurement_device_type 'Bruker X8 Kappa CCD APEX II'
_diffrn_measurement_method '\f and \w scans'
_diffrn_radiation_type MoK\a
_diffrn_radiation_wavelength 0.71073
_diffrn_reflns_av_R_equivalents 0.0916
_diffrn_reflns_av_unetI/netI 0.0438
_diffrn_reflns_Laue_measured_fraction_full 0.994
_diffrn_reflns_Laue_measured_fraction_max 0.994
_diffrn_reflns_limit_h_max 35
_diffrn_reflns_limit_h_min -36
_diffrn_reflns_limit_k_max 36
_diffrn_reflns_limit_k_min -32
_diffrn_reflns_limit_l_max 28
_diffrn_reflns_limit_l_min -27
_diffrn_reflns_number 397362
_diffrn_reflns_point_group_measured_fraction_full 0.995
_diffrn_reflns_point_group_measured_fraction_max 0.995
_diffrn_reflns_theta_full 25.027
_diffrn_reflns_theta_max 25.027
_diffrn_reflns_theta_min 3.694
_diffrn_source 'fine-focus sealed tube'
_exptl_absorpt_coefficient_mu 1.425
_exptl_absorpt_correction_T_max 0.958
_exptl_absorpt_correction_T_min 0.814
_exptl_absorpt_correction_type multi-scan
_exptl_absorpt_process_details
; 
'SADABS V2012/1 (Bruker AXS Inc.)' 
;
_exptl_crystal_colour green
_exptl_crystal_density_diffrn 1.328
_exptl_crystal_description prism
_exptl_crystal_F_000 9048
_exptl_crystal_size_max 0.310
_exptl_crystal_size_mid 0.120
_exptl_crystal_size_min 0.030
_refine_diff_density_max 1.199
_refine_diff_density_min -0.622
_refine_diff_density_rms 0.114
_refine_ls_abs_structure_details
;
 Refined as an inversion twin.
;
_refine_ls_abs_structure_Flack 0.148(18)
_refine_ls_extinction_method none
_refine_ls_goodness_of_fit_ref 1.077
_refine_ls_hydrogen_treatment constr
_refine_ls_matrix_type full
_refine_ls_number_parameters 1244
_refine_ls_number_reflns 19251
_refine_ls_number_restraints 168
_refine_ls_restrained_S_all 1.080
_refine_ls_R_factor_all 0.0784
_refine_ls_R_factor_gt 0.0644
_refine_ls_shift/su_max 0.000
_refine_ls_shift/su_mean 0.000
_refine_ls_structure_factor_coef Fsqd
_refine_ls_weighting_details 'w=1/[\s^2^(Fo^2^)+(0.0872P)^2^+61.7458P] where P=(Fo^2^+2Fc^2^)/3'
_refine_ls_weighting_scheme calc
_refine_ls_wR_factor_gt 0.1536
_refine_ls_wR_factor_ref 0.1623
_reflns_Friedel_coverage 0.876
_reflns_Friedel_fraction_full 0.997
_reflns_Friedel_fraction_max 0.997
_reflns_number_gt 16612
_reflns_number_total 19251
_reflns_threshold_expression 'I > 2\s(I)'
_cod_data_source_file c5qi00146c2.cif
_cod_data_source_block DA2522
_cod_depositor_comments
;
The following automatic conversions were performed:

data item '_exptl_absorpt_correction_type' value 'Multi-scan' was
changed to 'multi-scan' in accordance with the
/home/saulius/struct/COD-crude-data/automatic-downloads/DataCite-retrospective/RSC/depositions/lib/dictionaries/cif_core.dic
dictionary named 'cif_core.dic' version 2.4.2 last updated on
2011-04-26.

Automatic conversion script
Id: cif_fix_values 6909 2019-04-08 15:41:33Z antanas 
;
_cod_original_cell_volume 21882(4)
_cod_database_code 4348979
_shelx_shelxl_version_number 2014/7
_shelx_space_group_comment
;
The symmetry employed for this shelxl refinement is uniquely defined
by the following loop, which should always be used as a source of
symmetry information in preference to the above space-group names.
They are only intended as comments.
;
_shelx_estimated_absorpt_t_min 0.666
_shelx_estimated_absorpt_t_max 0.958

loop_
_space_group_symop_operation_xyz
'x, y, z'
'y, -x, -z'
'-x, -y, z'
'-y, x, -z'
'x+1/2, -y+1/2, -z+1/2'
'-x+1/2, y+1/2, -z+1/2'
'-y+1/2, -x+1/2, z+1/2'
'y+1/2, x+1/2, z+1/2'

loop_
_atom_site_label
_atom_site_type_symbol
_atom_site_fract_x
_atom_site_fract_y
_atom_site_fract_z
_atom_site_U_iso_or_equiv
_atom_site_adp_type
_atom_site_occupancy
_atom_site_site_symmetry_order
_atom_site_calc_flag
_atom_site_refinement_flags_posn
_atom_site_refinement_flags_adp
_atom_site_refinement_flags_occupancy
_atom_site_disorder_assembly
_atom_site_disorder_group
Gd1 Gd 0.33874(2) 0.20758(2) 0.01615(2) 0.03090(15) Uani 1 1 d . . . . .
Cu2 Cu 0.35167(4) 0.25282(4) 0.14328(6) 0.0349(3) Uani 1 1 d . . . . .
Cu4 Cu 0.35841(5) 0.10481(5) 0.06085(7) 0.0435(4) Uani 1 1 d . . . . .
Cu3 Cu 0.35681(5) 0.16927(5) -0.11374(6) 0.0412(4) Uani 1 1 d . . . . .
Cu1 Cu 0.30607(5) 0.30246(5) -0.03811(6) 0.0486(4) Uani 1 1 d . . . . .
O15 O 0.3758(3) 0.2207(2) -0.0715(3) 0.0396(19) Uani 1 1 d . . . . .
O1 O 0.3518(3) 0.2874(2) 0.0147(3) 0.0426(18) Uani 1 1 d . . . . .
O8 O 0.4024(3) 0.2569(3) 0.1913(3) 0.044(2) Uani 1 1 d . . . . .
O7 O 0.3887(2) 0.2193(2) 0.0930(3) 0.0322(17) Uani 1 1 d . . . . .
O5 O 0.3013(2) 0.2409(2) 0.0964(3) 0.0346(17) Uani 1 1 d . . . . .
O11 O 0.3878(2) 0.1458(2) 0.0110(3) 0.0378(17) Uani 1 1 d . . . . .
O10 O 0.3208(3) 0.0644(3) 0.1006(4) 0.052(2) Uani 1 1 d . . . . .
O13 O 0.3121(3) 0.1565(3) -0.0584(3) 0.0377(18) Uani 1 1 d . . . . .
O12 O 0.4081(3) 0.0678(3) 0.0538(5) 0.067(3) Uani 1 1 d . . . . .
O4 O 0.2657(3) 0.3088(3) -0.1014(4) 0.060(3) Uani 1 1 d . . . . .
O6 O 0.3151(3) 0.2895(3) 0.1865(3) 0.048(2) Uani 1 1 d . . . . .
O16 O 0.3950(3) 0.1875(3) -0.1721(4) 0.058(2) Uani 1 1 d . . . . .
O14 O 0.3429(3) 0.1138(3) -0.1473(3) 0.047(2) Uani 1 1 d . . . . .
O2 O 0.3255(3) 0.3627(3) -0.0304(4) 0.062(3) Uani 1 1 d . . . . .
O9 O 0.3127(3) 0.1474(2) 0.0703(3) 0.0384(18) Uani 1 1 d . . . . .
C14 C 0.2108(4) 0.2113(5) -0.0495(5) 0.046(3) Uani 1 1 d . . . . .
H14 H 0.2161 0.1884 -0.0231 0.055 Uiso 1 1 calc R U . . .
C31 C 0.1608(4) 0.3329(4) 0.1940(5) 0.049(3) Uani 1 1 d . . . . .
H31 H 0.1657 0.3497 0.2272 0.058 Uiso 1 1 calc R U . . .
O3 O 0.2800(3) 0.2456(3) -0.0271(3) 0.0429(19) Uani 1 1 d . . . . .
C2 C 0.3618(5) 0.3636(4) 0.0007(6) 0.055(4) Uani 1 1 d . . . . .
C63 C 0.4241(4) 0.1268(4) -0.0099(5) 0.039(3) Uani 1 1 d . . . . .
C72 C 0.2806(4) 0.0823(4) 0.1085(5) 0.044(3) Uani 1 1 d . . . . .
C11 C 0.2346(4) 0.2770(5) -0.0982(5) 0.049(3) Uani 1 1 d . . . . .
C12 C 0.2412(4) 0.2432(5) -0.0568(5) 0.051(3) Uani 1 1 d . . . . .
C24 C 0.2397(4) 0.3103(4) 0.1919(5) 0.042(3) Uani 1 1 d . . . . .
H24 H 0.2447 0.3265 0.2256 0.050 Uiso 1 1 calc R U . . .
C73 C 0.2764(4) 0.1285(4) 0.0931(5) 0.043(3) Uani 1 1 d . . . . .
C6 C 0.4129(5) 0.3214(4) 0.0586(5) 0.047(3) Uani 1 1 d . . . . .
H6 H 0.4218 0.2942 0.0748 0.056 Uiso 1 1 calc R U . . .
C62 C 0.4360(4) 0.0843(4) 0.0139(7) 0.055(3) Uani 1 1 d . . . . .
C79 C 0.1645(6) 0.0553(7) 0.1481(8) 0.084(5) Uani 1 1 d . . . . .
H79 H 0.1668 0.0251 0.1582 0.101 Uiso 1 1 calc R U . . .
C41 C 0.5346(4) 0.1539(5) 0.0981(6) 0.054(3) Uani 1 1 d . . . . .
H41 H 0.5302 0.1409 0.0620 0.065 Uiso 1 1 calc R U . . .
C25 C 0.1968(4) 0.3090(4) 0.1689(5) 0.038(3) Uani 1 1 d . . . . .
C36 C 0.5082(3) 0.1990(4) 0.1757(5) 0.036(3) Uani 1 1 d . . . . .
C78 C 0.2444(5) 0.0608(5) 0.1282(6) 0.053(3) Uani 1 1 d . . . . .
H78 H 0.2472 0.0311 0.1399 0.064 Uiso 1 1 calc R U . . .
C1 C 0.3758(4) 0.3222(4) 0.0271(5) 0.044(3) Uani 1 1 d . . . . .
C30 C 0.1203(4) 0.3316(5) 0.1707(6) 0.055(4) Uani 1 1 d . . . . .
H30 H 0.0969 0.3474 0.1879 0.066 Uiso 1 1 calc R U . . .
C5 C 0.4397(4) 0.3598(4) 0.0686(6) 0.048(3) Uani 1 1 d . . . . .
C49 C 0.4994(6) 0.3689(8) -0.1440(11) 0.108(8) Uani 1 1 d . . . . .
H49 H 0.5112 0.3969 -0.1343 0.130 Uiso 1 1 calc R U . . .
C42 C 0.4051(4) 0.2449(4) -0.1035(5) 0.042(3) Uani 1 1 d . . . . .
C16 C 0.1654(5) 0.2440(6) -0.1242(5) 0.066(4) Uani 1 1 d . . . . .
C61 C 0.2120(5) 0.0343(5) -0.0181(7) 0.070(4) Uani 1 1 d . . . . .
H61 H 0.2012 0.0491 0.0144 0.084 Uiso 1 1 calc R U . . .
C55 C 0.2454(5) 0.0548(4) -0.0518(5) 0.048(3) Uani 1 1 d . . . . .
C17 C 0.1982(5) 0.2773(6) -0.1313(5) 0.062(4) Uani 1 1 d . . . . .
H17 H 0.1945 0.2996 -0.1591 0.074 Uiso 1 1 calc R U . . .
C65 C 0.4914(4) 0.1255(4) -0.0661(6) 0.049(3) Uani 1 1 d . . . . .
C15 C 0.1711(4) 0.2117(5) -0.0809(6) 0.057(4) Uani 1 1 d . . . . .
C77 C 0.2032(5) 0.0812(5) 0.1318(6) 0.058(4) Uani 1 1 d . . . . .
C39 C 0.5798(4) 0.1647(5) 0.1807(6) 0.057(4) Uani 1 1 d . . . . .
H39 H 0.6064 0.1591 0.2005 0.069 Uiso 1 1 calc R U . . .
C47 C 0.4253(4) 0.2814(4) -0.0865(6) 0.048(3) Uani 1 1 d . . . . .
H47 H 0.4201 0.2925 -0.0496 0.058 Uiso 1 1 calc R U . . .
C64 C 0.4511(4) 0.1462(4) -0.0483(5) 0.043(3) Uani 1 1 d . . . . .
H64 H 0.4432 0.1740 -0.0637 0.052 Uiso 1 1 calc R U . . .
C56 C 0.2623(5) 0.0331(4) -0.0985(6) 0.056(4) Uani 1 1 d . . . . .
C22 C 0.2665(4) 0.2636(4) 0.1173(4) 0.034(2) Uani 1 1 d . . . . .
C33 C 0.4283(3) 0.2125(3) 0.1173(4) 0.031(2) Uani 1 1 d . . . . .
C7 C 0.4780(5) 0.3595(5) 0.0998(8) 0.072(5) Uani 1 1 d . . . . .
H7 H 0.4870 0.3323 0.1161 0.086 Uiso 1 1 calc R U . . .
C67 C 0.4736(4) 0.0649(4) -0.0022(7) 0.062(4) Uani 1 1 d . . . . .
H67 H 0.4808 0.0371 0.0136 0.074 Uiso 1 1 calc R U . . .
C76 C 0.1982(4) 0.1257(5) 0.1162(6) 0.052(3) Uani 1 1 d . . . . .
C38 C 0.5480(4) 0.1903(5) 0.2048(6) 0.051(3) Uani 1 1 d . . . . .
H38 H 0.5526 0.2024 0.2413 0.061 Uiso 1 1 calc R U . . .
C34 C 0.4612(4) 0.1882(4) 0.0936(5) 0.036(3) Uani 1 1 d . . . . .
H34 H 0.4568 0.1761 0.0571 0.043 Uiso 1 1 calc R U . . .
C58 C 0.2449(6) -0.0102(5) -0.1136(7) 0.071(5) Uani 1 1 d . . . . .
H58 H 0.2551 -0.0252 -0.1462 0.085 Uiso 1 1 calc R U . . .
C40 C 0.5733(5) 0.1463(5) 0.1264(6) 0.057(4) Uani 1 1 d . . . . .
H40 H 0.5956 0.1288 0.1096 0.069 Uiso 1 1 calc R U . . .
C46 C 0.4550(5) 0.3044(5) -0.1240(7) 0.061(4) Uani 1 1 d . . . . .
C75 C 0.2367(4) 0.1492(5) 0.0982(5) 0.047(3) Uani 1 1 d . . . . .
H75 H 0.2346 0.1797 0.0897 0.057 Uiso 1 1 calc R U . . .
C43 C 0.4147(5) 0.2243(5) -0.1583(5) 0.049(3) Uani 1 1 d . . . . .
C28 C 0.1462(4) 0.2853(5) 0.0966(6) 0.056(4) Uani 1 1 d . . . . .
H28 H 0.1406 0.2691 0.0631 0.067 Uiso 1 1 calc R U . . .
C32 C 0.4358(3) 0.2333(3) 0.1705(4) 0.030(2) Uani 1 1 d . . . . .
C66 C 0.5026(4) 0.0839(4) -0.0413(6) 0.053(3) Uani 1 1 d . . . . .
C3 C 0.3866(5) 0.4008(4) 0.0086(8) 0.065(4) Uani 1 1 d . . . . .
H3 H 0.3773 0.4278 -0.0078 0.078 Uiso 1 1 calc R U . . .
C35 C 0.5013(4) 0.1804(4) 0.1212(5) 0.037(3) Uani 1 1 d . . . . .
C21 C 0.1370(5) 0.1804(6) -0.0711(7) 0.070(5) Uani 1 1 d . . . . .
H21 H 0.1405 0.1594 -0.0416 0.084 Uiso 1 1 calc R U . . .
C23 C 0.2746(4) 0.2885(4) 0.1666(5) 0.041(3) Uani 1 1 d . . . . .
C71 C 0.5190(5) 0.1440(5) -0.1057(7) 0.065(4) Uani 1 1 d . . . . .
H71 H 0.5118 0.1717 -0.1217 0.078 Uiso 1 1 calc R U . . .
C29 C 0.1123(5) 0.3071(5) 0.1213(7) 0.063(4) Uani 1 1 d . . . . .
H29 H 0.0836 0.3058 0.1055 0.075 Uiso 1 1 calc R U . . .
C37 C 0.4743(4) 0.2261(4) 0.1989(5) 0.039(3) Uani 1 1 d . . . . .
H37 H 0.4786 0.2393 0.2348 0.047 Uiso 1 1 calc R U . . .
C19 C 0.0947(5) 0.2106(8) -0.1484(8) 0.093(7) Uani 1 1 d . . . . .
H19 H 0.0697 0.2094 -0.1724 0.111 Uiso 1 1 calc R U . . .
C45 C 0.4625(5) 0.2880(6) -0.1787(7) 0.071(4) Uani 1 1 d . . . . .
C59 C 0.2130(7) -0.0290(5) -0.0790(8) 0.083(5) Uani 1 1 d . . . . .
H59 H 0.2027 -0.0578 -0.0871 0.100 Uiso 1 1 calc R U . . .
C52 C 0.3114(5) 0.0931(4) -0.1181(5) 0.047(3) Uani 1 1 d . . . . .
C57 C 0.2954(5) 0.0541(4) -0.1318(5) 0.052(3) Uani 1 1 d . . . . .
H57 H 0.3061 0.0397 -0.1646 0.062 Uiso 1 1 calc R U . . .
C26 C 0.1890(4) 0.2857(4) 0.1182(5) 0.040(3) Uani 1 1 d . . . . .
C27 C 0.2251(4) 0.2636(4) 0.0930(5) 0.046(3) Uani 1 1 d . . . . .
H27 H 0.2207 0.2483 0.0585 0.055 Uiso 1 1 calc R U . . .
C70 C 0.5571(6) 0.1228(6) -0.1224(8) 0.079(5) Uani 1 1 d . . . . .
H70 H 0.5756 0.1357 -0.1502 0.094 Uiso 1 1 calc R U . . .
C44 C 0.4422(5) 0.2478(6) -0.1935(7) 0.070(4) Uani 1 1 d . . . . .
H44 H 0.4480 0.2362 -0.2300 0.084 Uiso 1 1 calc R U . . .
C54 C 0.2620(4) 0.0972(4) -0.0372(5) 0.042(3) Uani 1 1 d . . . . .
H54 H 0.2506 0.1121 -0.0051 0.050 Uiso 1 1 calc R U . . .
C18 C 0.1261(5) 0.2419(7) -0.1576(7) 0.080(6) Uani 1 1 d . . . . .
H18 H 0.1219 0.2629 -0.1868 0.096 Uiso 1 1 calc R U . . .
C68 C 0.5416(5) 0.0626(5) -0.0585(8) 0.071(4) Uani 1 1 d . . . . .
H68 H 0.5496 0.0349 -0.0429 0.085 Uiso 1 1 calc R U . . .
C82 C 0.1558(5) 0.1454(6) 0.1190(6) 0.071(4) Uani 1 1 d . . . . .
H82 H 0.1529 0.1757 0.1100 0.085 Uiso 1 1 calc R U . . .
C20 C 0.0989(5) 0.1796(7) -0.1030(7) 0.080(5) Uani 1 1 d . . . . .
H20 H 0.0762 0.1590 -0.0951 0.095 Uiso 1 1 calc R U . . .
C4 C 0.4251(6) 0.3997(4) 0.0403(8) 0.077(5) Uani 1 1 d . . . . .
C48 C 0.4736(5) 0.3462(6) -0.1069(9) 0.083(6) Uani 1 1 d . . . . .
H48 H 0.4679 0.3576 -0.0703 0.099 Uiso 1 1 calc R U . . .
C53 C 0.2943(4) 0.1166(3) -0.0691(5) 0.040(3) Uani 1 1 d . . . . .
C8 C 0.5040(6) 0.3955(5) 0.1089(10) 0.088(6) Uani 1 1 d . . . . .
H8 H 0.5292 0.3946 0.1325 0.106 Uiso 1 1 calc R U . . .
C69 C 0.5683(6) 0.0828(6) -0.0986(9) 0.081(5) Uani 1 1 d . . . . .
H69 H 0.5949 0.0688 -0.1099 0.098 Uiso 1 1 calc R U . . .
C51 C 0.4896(6) 0.3118(7) -0.2148(9) 0.093(6) Uani 1 1 d . . . . .
H51 H 0.4946 0.3006 -0.2518 0.111 Uiso 1 1 calc R U . . .
C60 C 0.1954(7) -0.0061(6) -0.0319(7) 0.081(5) Uani 1 1 d . . . . .
H60 H 0.1724 -0.0186 -0.0101 0.098 Uiso 1 1 calc R U . . .
C80 C 0.1236(6) 0.0774(8) 0.1480(10) 0.104(7) Uani 1 1 d . . . . .
H80 H 0.0977 0.0615 0.1576 0.125 Uiso 1 1 calc R U . . .
C81 C 0.1203(6) 0.1231(8) 0.1339(9) 0.095(6) Uani 1 1 d . . . . .
H81 H 0.0925 0.1374 0.1352 0.113 Uiso 1 1 calc R U . . .
C10 C 0.4527(6) 0.4373(5) 0.0490(10) 0.090(6) Uani 1 1 d . . . . .
H10 H 0.4442 0.4646 0.0328 0.108 Uiso 1 1 calc R U . . .
C50 C 0.5084(7) 0.3484(12) -0.2005(11) 0.137(12) Uani 1 1 d . . . . .
H50 H 0.5281 0.3624 -0.2260 0.164 Uiso 1 1 calc R U . . .
C9 C 0.4901(7) 0.4356(6) 0.0794(12) 0.113(9) Uani 1 1 d . . . . .
H9 H 0.5080 0.4611 0.0819 0.136 Uiso 1 1 calc R U . . .
N1 N 0.3964(4) 0.3163(4) 0.2774(5) 0.056(3) Uani 1 1 d . . . . .
C84 C 0.3401(5) 0.2638(5) 0.3149(6) 0.056(3) Uani 1 1 d . U . . .
C83 C 0.3767(5) 0.2938(5) 0.3289(6) 0.062(4) Uani 1 1 d . U . . .
C85 C 0.3703(5) 0.3551(5) 0.2571(6) 0.062(4) Uani 1 1 d . U . . .
C86 C 0.3867(7) 0.3735(6) 0.2014(8) 0.084(5) Uani 1 1 d . U . . .
C87 C 0.4435(5) 0.3262(5) 0.2882(7) 0.069(4) Uani 1 1 d . U . . .
C88 C 0.4486(7) 0.3570(7) 0.3410(9) 0.095(6) Uani 1 1 d . U . . .
N2 N 0.4091(4) 0.0991(4) 0.2705(5) 0.062(3) Uani 1 1 d . . . . .
C89 C 0.3753(6) 0.0975(6) 0.2268(7) 0.069(4) Uani 1 1 d . U . . .
C91 C 0.4537(6) 0.1132(6) 0.2487(8) 0.080(5) Uani 1 1 d . U . . .
C93 C 0.4112(7) 0.0543(7) 0.3024(9) 0.092(6) Uani 1 1 d . U . . .
C90 C 0.3601(7) 0.1427(6) 0.2053(8) 0.090(5) Uani 1 1 d . U . . .
C92 C 0.4715(11) 0.0874(11) 0.2021(15) 0.155(11) Uani 1 1 d . U . . .
N3 N 0.1663(4) 0.4801(4) 0.4225(5) 0.064(3) Uani 1 1 d . . . . .
C100 C 0.1458(5) 0.4996(5) 0.5224(7) 0.065(4) Uani 1 1 d . U . . .
C95 C 0.1475(7) 0.4608(6) 0.3707(8) 0.087(5) Uani 1 1 d . U . . .
C97 C 0.2097(6) 0.4625(6) 0.4425(8) 0.079(5) Uani 1 1 d . U . . .
C99 C 0.1304(5) 0.4774(5) 0.4712(7) 0.067(4) Uani 1 1 d . U . . .
C98 C 0.2066(8) 0.4145(7) 0.4637(9) 0.105(6) Uani 1 1 d . U . . .
C96 C 0.1753(8) 0.4695(8) 0.3166(9) 0.105(7) Uani 1 1 d . U . . .
N4 N 0.1683(6) 0.1963(4) 0.3027(6) 0.085(5) Uani 1 1 d . . . . .
C101 C 0.1974(8) 0.2086(8) 0.2529(9) 0.102(6) Uani 1 1 d . U . . .
C104 C 0.1287(14) 0.1323(13) 0.329(2) 0.194(15) Uani 1 1 d . U . . .
C102 C 0.2444(7) 0.1909(7) 0.2711(10) 0.102(6) Uani 1 1 d . U . . .
C105 C 0.1254(8) 0.2218(8) 0.2862(11) 0.109(7) Uani 1 1 d . U . . .
C103 C 0.1656(10) 0.1454(9) 0.3062(12) 0.127(8) Uani 1 1 d . U . . .
N5 N 0.2611(5) 0.4065(5) 0.0289(9) 0.105(6) Uani 1 1 d . . . . .
C107 C 0.2443(10) 0.4463(11) 0.0080(14) 0.150(10) Uani 1 1 d . U . . .
C108 C 0.2779(9) 0.4755(9) -0.0165(14) 0.137(9) Uani 1 1 d . U . . .
C111 C 0.2861(9) 0.4031(9) 0.0955(12) 0.128(8) Uani 1 1 d . U . . .
C112 C 0.2618(11) 0.4283(11) 0.1432(15) 0.157(11) Uani 1 1 d . U . . .
C94B C 0.4254(13) 0.0135(11) 0.2816(19) 0.097(14) Uani 0.5 1 d . . P A 2
C94A C 0.4493(16) 0.0552(14) 0.3399(18) 0.106(14) Uani 0.5 1 d . . P A 1
C16B C 0.0887(11) 0.2083(11) 0.3423(16) 0.078(10) Uani 0.5 1 d . . P B 2
C16A C 0.105(2) 0.2086(15) 0.2272(16) 0.123(18) Uani 0.5 1 d . . P B 1
C110 C 0.1984(9) 0.3635(9) -0.0077(10) 0.122(8) Uani 1 1 d . U . . .
C109 C 0.2229(12) 0.3702(12) 0.0404(17) 0.171(13) Uani 1 1 d . U . . .

loop_
_atom_site_aniso_label
_atom_site_aniso_U_11
_atom_site_aniso_U_22
_atom_site_aniso_U_33
_atom_site_aniso_U_23
_atom_site_aniso_U_13
_atom_site_aniso_U_12
Gd1 0.0361(3) 0.0285(3) 0.0282(2) -0.0014(2) -0.0040(2) 0.0078(2)
Cu2 0.0331(7) 0.0366(7) 0.0349(7) -0.0075(6) -0.0035(6) 0.0074(6)
Cu4 0.0446(8) 0.0345(8) 0.0513(9) 0.0074(6) -0.0019(7) 0.0056(6)
Cu3 0.0537(9) 0.0391(8) 0.0308(7) -0.0041(6) 0.0021(6) 0.0044(7)
Cu1 0.0635(10) 0.0371(8) 0.0453(8) 0.0019(6) -0.0125(7) 0.0184(7)
O15 0.052(5) 0.032(4) 0.035(4) -0.005(3) 0.000(4) 0.004(3)
O1 0.056(5) 0.028(4) 0.043(4) 0.007(4) -0.009(4) 0.004(3)
O8 0.035(4) 0.056(5) 0.039(4) -0.013(4) -0.003(3) 0.006(4)
O7 0.030(4) 0.037(4) 0.029(4) -0.004(3) -0.007(3) 0.014(3)
O5 0.032(4) 0.034(4) 0.037(4) -0.004(3) -0.004(3) 0.012(3)
O11 0.041(4) 0.033(4) 0.039(4) 0.001(4) -0.003(4) 0.006(3)
O10 0.057(6) 0.042(5) 0.057(5) 0.007(4) 0.002(4) -0.003(4)
O13 0.046(4) 0.037(4) 0.030(4) -0.010(3) 0.001(3) 0.003(3)
O12 0.059(6) 0.050(6) 0.093(8) 0.026(5) 0.016(6) 0.012(5)
O4 0.067(6) 0.067(6) 0.048(5) 0.009(5) -0.019(5) 0.026(5)
O6 0.040(5) 0.061(6) 0.043(5) -0.024(4) -0.007(4) 0.011(4)
O16 0.071(6) 0.057(6) 0.045(5) -0.001(4) 0.011(5) 0.003(5)
O14 0.061(6) 0.041(5) 0.040(4) -0.005(4) 0.007(4) 0.001(4)
O2 0.082(7) 0.035(5) 0.070(7) 0.007(4) -0.018(5) 0.017(4)
O9 0.041(4) 0.038(4) 0.037(4) 0.005(3) 0.003(3) -0.002(4)
C14 0.044(7) 0.058(8) 0.036(6) -0.016(6) 0.000(5) 0.019(7)
C31 0.043(7) 0.056(8) 0.047(7) -0.002(6) 0.017(6) 0.009(6)
O3 0.045(5) 0.044(4) 0.040(5) -0.004(4) -0.011(4) 0.010(4)
C2 0.054(8) 0.029(6) 0.081(10) 0.006(6) 0.016(7) 0.013(6)
C63 0.035(6) 0.033(6) 0.048(7) -0.008(5) -0.005(6) 0.004(5)
C72 0.050(8) 0.051(8) 0.032(6) -0.008(5) 0.000(5) 0.009(6)
C11 0.049(8) 0.056(8) 0.043(7) 0.018(6) 0.007(6) 0.026(7)
C12 0.048(8) 0.061(9) 0.043(7) -0.016(6) -0.001(6) 0.029(7)
C24 0.047(7) 0.051(7) 0.028(6) -0.004(5) 0.007(5) 0.004(6)
C73 0.061(8) 0.038(7) 0.029(6) -0.007(5) -0.005(6) 0.002(6)
C6 0.077(9) 0.025(6) 0.038(6) 0.006(5) -0.008(6) 0.005(6)
C62 0.055(8) 0.033(6) 0.076(9) -0.002(7) -0.002(8) 0.007(6)
C79 0.062(11) 0.112(14) 0.079(11) 0.028(10) 0.017(9) -0.023(10)
C41 0.040(7) 0.068(9) 0.054(8) -0.007(7) -0.002(6) 0.024(7)
C25 0.037(6) 0.033(6) 0.043(6) 0.009(5) 0.004(5) 0.005(5)
C36 0.027(6) 0.041(7) 0.040(6) -0.004(5) 0.001(5) 0.004(5)
C78 0.064(9) 0.048(8) 0.048(8) 0.012(6) -0.002(7) -0.007(7)
C1 0.051(7) 0.025(6) 0.057(8) 0.002(5) -0.011(6) 0.004(5)
C30 0.039(7) 0.062(9) 0.063(9) 0.012(7) 0.014(6) 0.015(6)
C5 0.046(7) 0.030(6) 0.067(8) -0.002(6) -0.004(6) 0.000(5)
C49 0.062(12) 0.121(17) 0.14(2) 0.026(15) -0.033(13) -0.047(12)
C42 0.042(7) 0.041(7) 0.043(7) 0.012(6) 0.002(5) 0.012(6)
C16 0.036(7) 0.124(14) 0.039(7) 0.008(8) 0.001(6) 0.027(9)
C61 0.088(11) 0.064(9) 0.059(9) 0.014(8) 0.003(9) -0.022(8)
C55 0.062(8) 0.044(7) 0.038(7) 0.005(6) -0.008(6) -0.004(6)
C17 0.051(9) 0.105(12) 0.029(6) 0.012(7) -0.007(6) 0.039(9)
C65 0.045(7) 0.046(7) 0.056(8) -0.015(6) -0.003(6) 0.008(6)
C15 0.040(8) 0.087(10) 0.045(7) -0.013(7) 0.004(6) 0.022(7)
C77 0.056(9) 0.073(10) 0.045(7) -0.001(7) 0.004(7) -0.009(7)
C39 0.035(7) 0.074(10) 0.064(9) -0.002(8) -0.009(6) 0.012(7)
C47 0.040(7) 0.049(8) 0.056(8) 0.005(6) -0.001(6) 0.001(6)
C64 0.040(7) 0.043(7) 0.045(7) -0.019(6) -0.010(6) 0.011(5)
C56 0.069(10) 0.040(7) 0.058(9) -0.003(6) -0.009(7) 0.003(7)
C22 0.036(6) 0.039(6) 0.027(5) -0.004(5) 0.000(5) 0.004(5)
C33 0.033(6) 0.028(6) 0.032(5) 0.004(5) 0.000(5) -0.001(5)
C7 0.061(10) 0.043(8) 0.111(14) -0.027(9) 0.009(9) -0.008(7)
C67 0.051(8) 0.043(7) 0.092(12) 0.009(7) 0.006(7) 0.023(6)
C76 0.049(8) 0.064(9) 0.045(7) -0.004(6) 0.001(6) 0.000(7)
C38 0.035(7) 0.067(9) 0.051(7) -0.008(7) -0.012(6) 0.006(6)
C34 0.040(6) 0.031(6) 0.035(6) -0.011(5) -0.001(5) 0.002(5)
C58 0.102(13) 0.040(8) 0.070(10) -0.005(7) -0.034(10) -0.007(8)
C40 0.047(8) 0.062(9) 0.062(9) -0.014(7) -0.011(7) 0.018(7)
C46 0.045(8) 0.072(10) 0.066(10) 0.017(8) -0.013(7) -0.003(7)
C75 0.054(8) 0.054(8) 0.035(6) -0.005(6) 0.005(6) -0.003(6)
C43 0.055(8) 0.058(9) 0.035(7) 0.001(6) 0.011(6) 0.016(7)
C28 0.035(7) 0.088(11) 0.045(7) 0.000(7) -0.011(6) 0.014(7)
C32 0.030(6) 0.035(6) 0.026(5) -0.004(5) 0.005(5) 0.000(5)
C66 0.043(7) 0.048(8) 0.069(9) -0.006(7) -0.005(7) 0.005(6)
C3 0.060(9) 0.039(7) 0.097(12) 0.010(8) -0.010(9) 0.015(6)
C35 0.027(6) 0.043(7) 0.040(6) -0.002(5) 0.002(5) -0.006(5)
C21 0.053(9) 0.099(12) 0.059(9) -0.031(8) 0.012(7) 0.022(9)
C23 0.051(7) 0.039(7) 0.033(6) -0.002(5) 0.000(5) 0.014(6)
C71 0.054(9) 0.069(10) 0.072(10) -0.018(8) 0.007(8) 0.014(7)
C29 0.039(8) 0.081(11) 0.067(10) 0.014(8) -0.005(7) 0.008(7)
C37 0.046(7) 0.045(7) 0.026(6) -0.002(5) -0.008(5) -0.013(5)
C19 0.032(8) 0.16(2) 0.084(13) -0.035(14) -0.015(8) 0.019(11)
C45 0.049(9) 0.096(13) 0.067(10) 0.024(10) 0.005(7) -0.005(9)
C59 0.122(15) 0.047(9) 0.080(12) 0.005(8) -0.023(11) -0.022(10)
C52 0.067(9) 0.038(7) 0.036(6) -0.007(5) -0.007(6) 0.013(6)
C57 0.070(9) 0.044(7) 0.040(7) -0.012(6) -0.014(7) 0.007(7)
C26 0.039(6) 0.043(7) 0.038(6) -0.004(5) 0.003(5) 0.009(5)
C27 0.059(8) 0.045(7) 0.034(6) -0.002(5) -0.005(6) 0.007(6)
C70 0.082(12) 0.070(11) 0.084(12) -0.008(9) 0.022(10) 0.017(9)
C44 0.072(10) 0.088(12) 0.051(9) 0.019(8) 0.022(8) 0.006(9)
C54 0.046(7) 0.048(7) 0.031(6) -0.005(5) -0.005(5) -0.002(6)
C18 0.045(9) 0.140(17) 0.054(9) -0.002(10) -0.009(7) 0.039(10)
C68 0.042(8) 0.071(10) 0.099(12) 0.007(9) -0.001(8) 0.016(7)
C82 0.064(10) 0.088(11) 0.061(9) -0.002(8) 0.014(8) -0.007(9)
C20 0.033(8) 0.137(16) 0.068(10) -0.028(11) -0.005(7) 0.011(9)
C4 0.099(13) 0.014(6) 0.119(14) 0.002(7) 0.041(11) -0.006(7)
C48 0.051(9) 0.099(13) 0.098(13) 0.024(11) -0.015(9) -0.044(9)
C53 0.056(7) 0.027(6) 0.036(6) -0.005(5) -0.008(6) 0.009(5)
C8 0.057(10) 0.036(8) 0.17(2) -0.016(10) 0.011(11) -0.008(7)
C69 0.060(10) 0.071(11) 0.113(15) -0.002(11) 0.015(10) 0.019(9)
C51 0.073(12) 0.119(16) 0.087(13) 0.019(12) 0.011(10) -0.032(12)
C60 0.109(14) 0.066(10) 0.068(11) 0.011(9) -0.007(10) -0.032(10)
C80 0.055(11) 0.130(19) 0.127(18) 0.024(15) 0.026(11) -0.003(11)
C81 0.057(11) 0.122(18) 0.105(15) 0.013(13) 0.021(10) 0.006(11)
C10 0.079(12) 0.041(9) 0.149(18) -0.004(10) 0.021(13) 0.001(8)
C50 0.076(14) 0.24(3) 0.098(17) 0.07(2) -0.007(12) -0.068(18)
C9 0.071(13) 0.042(10) 0.23(3) -0.033(13) 0.028(15) -0.028(9)
N1 0.070(8) 0.045(6) 0.052(6) -0.016(5) 0.005(6) -0.006(6)
C84 0.062(8) 0.060(7) 0.047(6) 0.000(6) 0.007(6) -0.002(6)
C83 0.072(6) 0.064(6) 0.049(6) 0.006(5) 0.001(5) 0.004(5)
C85 0.066(6) 0.063(6) 0.059(6) -0.012(5) -0.003(5) 0.011(5)
C86 0.107(11) 0.070(9) 0.076(9) 0.006(8) 0.004(8) 0.001(8)
C87 0.068(6) 0.067(7) 0.072(7) -0.008(5) -0.007(5) 0.004(5)
C88 0.096(10) 0.091(10) 0.097(11) -0.026(9) -0.027(9) 0.007(9)
N2 0.080(9) 0.057(7) 0.050(6) 0.004(6) 0.017(6) -0.012(6)
C89 0.078(7) 0.070(7) 0.058(6) -0.009(5) 0.003(5) -0.012(5)
C91 0.076(7) 0.082(7) 0.082(7) -0.009(6) 0.016(6) -0.008(6)
C93 0.092(8) 0.089(8) 0.094(8) -0.003(6) 0.002(6) 0.005(6)
C90 0.106(11) 0.084(10) 0.080(9) 0.023(8) -0.010(9) -0.013(9)
C92 0.155(15) 0.148(15) 0.162(16) -0.004(12) 0.001(12) 0.004(12)
N3 0.080(9) 0.044(6) 0.067(8) -0.011(6) 0.001(7) -0.001(6)
C100 0.068(8) 0.062(7) 0.065(8) 0.003(7) 0.002(7) -0.013(6)
C95 0.096(8) 0.084(7) 0.080(7) -0.004(6) -0.003(6) -0.015(6)
C97 0.083(7) 0.072(7) 0.081(7) 0.005(6) -0.003(6) 0.011(6)
C99 0.072(6) 0.058(6) 0.072(7) -0.002(5) 0.000(5) -0.013(5)
C98 0.132(12) 0.077(9) 0.105(11) 0.023(9) 0.021(10) 0.016(9)
C96 0.116(12) 0.104(11) 0.096(11) -0.002(9) -0.003(10) -0.001(10)
N4 0.127(13) 0.042(7) 0.086(10) 0.017(6) -0.015(9) -0.026(8)
C101 0.108(8) 0.105(8) 0.094(8) 0.000(6) 0.000(6) -0.014(6)
C104 0.190(19) 0.184(19) 0.208(19) 0.020(13) 0.006(13) 0.016(13)
C102 0.081(10) 0.094(11) 0.130(12) 0.009(10) 0.001(10) 0.000(9)
C105 0.110(9) 0.108(9) 0.111(9) -0.005(6) -0.014(6) 0.013(6)
C103 0.126(10) 0.118(10) 0.138(10) 0.011(7) -0.001(7) -0.004(7)
N5 0.078(10) 0.063(9) 0.175(18) -0.002(10) -0.036(11) 0.029(7)
C107 0.148(12) 0.148(12) 0.154(12) 0.005(7) 0.000(7) 0.004(7)
C108 0.132(13) 0.128(13) 0.152(14) 0.024(12) 0.014(12) 0.012(11)
C111 0.126(10) 0.133(10) 0.125(10) -0.009(7) 0.005(7) 0.002(7)
C112 0.144(15) 0.168(16) 0.159(16) -0.005(12) 0.004(12) -0.017(12)
C94B 0.10(3) 0.06(2) 0.13(3) -0.04(2) 0.06(3) 0.016(19)
C94A 0.13(4) 0.08(3) 0.10(3) 0.04(2) -0.04(3) 0.02(2)
C16B 0.07(2) 0.06(2) 0.10(3) 0.025(19) 0.011(19) 0.018(17)
C16A 0.21(5) 0.10(3) 0.06(2) 0.03(2) 0.01(3) 0.04(3)
C110 0.140(13) 0.131(13) 0.095(11) 0.023(10) -0.023(11) 0.005(11)
C109 0.169(14) 0.171(14) 0.175(14) -0.006(7) -0.001(7) -0.006(7)

loop_
_atom_type_symbol
_atom_type_description
_atom_type_scat_dispersion_real
_atom_type_scat_dispersion_imag
_atom_type_scat_source
C C 0.0033 0.0016 'International Tables Vol C Tables 4.2.6.8 and 6.1.1.4'
H H 0.0000 0.0000 'International Tables Vol C Tables 4.2.6.8 and 6.1.1.4'
Cu Cu 0.3201 1.2651 'International Tables Vol C Tables 4.2.6.8 and 6.1.1.4'
Gd Gd -0.1653 3.9035 'International Tables Vol C Tables 4.2.6.8 and 6.1.1.4'
N N 0.0061 0.0033 'International Tables Vol C Tables 4.2.6.8 and 6.1.1.4'
O O 0.0106 0.0060 'International Tables Vol C Tables 4.2.6.8 and 6.1.1.4'

loop_
_geom_angle_atom_site_label_1
_geom_angle_atom_site_label_2
_geom_angle_atom_site_label_3
_geom_angle
O3 Gd1 O9 111.1(3)
O3 Gd1 O15 84.1(3)
O9 Gd1 O15 139.0(3)
O3 Gd1 O7 137.4(2)
O9 Gd1 O7 85.1(3)
O15 Gd1 O7 109.6(3)
O3 Gd1 O11 146.2(3)
O9 Gd1 O11 68.3(3)
O15 Gd1 O11 78.2(3)
O7 Gd1 O11 76.2(2)
O3 Gd1 O5 77.3(3)
O9 Gd1 O5 75.1(3)
O15 Gd1 O5 145.7(2)
O7 Gd1 O5 69.0(2)
O11 Gd1 O5 131.0(3)
O3 Gd1 O1 68.4(3)
O9 Gd1 O1 145.4(3)
O15 Gd1 O1 75.3(3)
O7 Gd1 O1 76.2(2)
O11 Gd1 O1 132.1(3)
O5 Gd1 O1 71.1(3)
O3 Gd1 O13 75.6(3)
O9 Gd1 O13 78.1(3)
O15 Gd1 O13 69.0(3)
O7 Gd1 O13 147.0(2)
O11 Gd1 O13 71.2(3)
O5 Gd1 O13 131.4(2)
O1 Gd1 O13 131.2(3)
O3 Gd1 Cu1 34.7(2)
O9 Gd1 Cu1 141.50(19)
O15 Gd1 Cu1 70.06(18)
O7 Gd1 Cu1 110.81(17)
O11 Gd1 Cu1 148.01(19)
O5 Gd1 Cu1 78.45(17)
O1 Gd1 Cu1 35.22(18)
O13 Gd1 Cu1 99.83(18)
O3 Gd1 Cu2 106.19(19)
O9 Gd1 Cu2 82.49(19)
O15 Gd1 Cu2 131.18(19)
O7 Gd1 Cu2 34.73(17)
O11 Gd1 Cu2 107.20(19)
O5 Gd1 Cu2 34.82(17)
O1 Gd1 Cu2 65.58(19)
O13 Gd1 Cu2 159.61(18)
Cu1 Gd1 Cu2 91.51(4)
O3 Gd1 Cu3 84.01(19)
O9 Gd1 Cu3 106.52(19)
O15 Gd1 Cu3 35.06(18)
O7 Gd1 Cu3 130.39(17)
O11 Gd1 Cu3 65.00(19)
O5 Gd1 Cu3 160.35(17)
O1 Gd1 Cu3 107.7(2)
O13 Gd1 Cu3 34.99(18)
Cu1 Gd1 Cu3 89.76(4)
Cu2 Gd1 Cu3 163.30(4)
O3 Gd1 Cu4 136.8(2)
O9 Gd1 Cu4 33.83(19)
O15 Gd1 Cu4 110.21(18)
O7 Gd1 Cu4 77.63(17)
O11 Gd1 Cu4 34.55(19)
O5 Gd1 Cu4 103.00(17)
O1 Gd1 Cu4 153.54(18)
O13 Gd1 Cu4 72.57(18)
Cu1 Gd1 Cu4 171.17(4)
Cu2 Gd1 Cu4 94.50(4)
Cu3 Gd1 Cu4 86.35(4)
O6 Cu2 O8 96.5(3)
O6 Cu2 O5 87.4(3)
O8 Cu2 O5 172.9(3)
O6 Cu2 O7 174.4(4)
O8 Cu2 O7 86.1(3)
O5 Cu2 O7 90.5(3)
O6 Cu2 Gd1 131.9(2)
O8 Cu2 Gd1 131.1(2)
O5 Cu2 Gd1 46.2(2)
O7 Cu2 Gd1 45.1(2)
O12 Cu4 O9 173.5(4)
O12 Cu4 O10 97.9(4)
O9 Cu4 O10 86.8(3)
O12 Cu4 O11 87.7(4)
O9 Cu4 O11 88.4(3)
O10 Cu4 O11 169.7(4)
O12 Cu4 Gd1 132.0(3)
O9 Cu4 Gd1 43.7(2)
O10 Cu4 Gd1 130.1(3)
O11 Cu4 Gd1 44.7(2)
O16 Cu3 O14 95.2(4)
O16 Cu3 O13 172.0(4)
O14 Cu3 O13 87.0(3)
O16 Cu3 O15 87.6(4)
O14 Cu3 O15 171.6(4)
O13 Cu3 O15 91.2(3)
O16 Cu3 Gd1 132.4(3)
O14 Cu3 Gd1 130.9(3)
O13 Cu3 Gd1 47.7(2)
O15 Cu3 Gd1 45.0(2)
O3 Cu1 O1 89.8(3)
O3 Cu1 O2 165.2(4)
O1 Cu1 O2 86.7(4)
O3 Cu1 O4 86.2(4)
O1 Cu1 O4 168.2(4)
O2 Cu1 O4 99.9(4)
O3 Cu1 Gd1 44.5(2)
O1 Cu1 Gd1 47.5(2)
O2 Cu1 Gd1 134.2(3)
O4 Cu1 Gd1 125.1(3)
C42 O15 Cu3 109.7(7)
C42 O15 Gd1 150.2(7)
Cu3 O15 Gd1 99.9(3)
C1 O1 Cu1 110.7(7)
C1 O1 Gd1 151.4(7)
Cu1 O1 Gd1 97.3(3)
C32 O8 Cu2 110.8(6)
C33 O7 Cu2 109.8(6)
C33 O7 Gd1 149.9(6)
Cu2 O7 Gd1 100.2(3)
C22 O5 Cu2 108.3(6)
C22 O5 Gd1 149.4(6)
Cu2 O5 Gd1 99.0(3)
C63 O11 Cu4 109.1(7)
C63 O11 Gd1 150.2(7)
Cu4 O11 Gd1 100.7(3)
C72 O10 Cu4 110.3(8)
C53 O13 Cu3 109.6(7)
C53 O13 Gd1 145.4(7)
Cu3 O13 Gd1 97.3(3)
C62 O12 Cu4 109.9(7)
C11 O4 Cu1 109.0(8)
C23 O6 Cu2 110.2(7)
C43 O16 Cu3 110.4(8)
C52 O14 Cu3 111.0(7)
C2 O2 Cu1 109.0(7)
C73 O9 Cu4 110.6(7)
C73 O9 Gd1 144.4(7)
Cu4 O9 Gd1 102.5(3)
C12 C14 C15 120.7(13)
C12 C14 H14 119.6
C15 C14 H14 119.6
C30 C31 C25 120.6(12)
C30 C31 H31 119.7
C25 C31 H31 119.7
C12 O3 Cu1 109.6(8)
C12 O3 Gd1 147.5(8)
Cu1 O3 Gd1 100.8(3)
O2 C2 C3 123.1(12)
O2 C2 C1 117.4(11)
C3 C2 C1 119.5(13)
O11 C63 C64 123.8(10)
O11 C63 C62 116.4(11)
C64 C63 C62 119.6(11)
O10 C72 C78 125.8(12)
O10 C72 C73 115.7(11)
C78 C72 C73 118.5(12)
C17 C11 O4 122.1(12)
C17 C11 C12 121.1(15)
O4 C11 C12 116.9(12)
C14 C12 O3 124.2(12)
C14 C12 C11 120.3(12)
O3 C12 C11 115.5(13)
C23 C24 C25 121.7(11)
C23 C24 H24 119.2
C25 C24 H24 119.2
O9 C73 C75 123.9(11)
O9 C73 C72 115.9(11)
C75 C73 C72 120.0(12)
C1 C6 C5 123.1(11)
C1 C6 H6 118.5
C5 C6 H6 118.5
C67 C62 O12 124.4(12)
C67 C62 C63 119.6(13)
O12 C62 C63 116.0(11)
C80 C79 C77 116.7(18)
C80 C79 H79 121.6
C77 C79 H79 121.6
C40 C41 C35 121.5(13)
C40 C41 H41 119.2
C35 C41 H41 119.2
C24 C25 C26 119.8(10)
C24 C25 C31 121.8(11)
C26 C25 C31 118.3(11)
C38 C36 C35 119.4(10)
C38 C36 C37 122.5(10)
C35 C36 C37 118.1(10)
C72 C78 C77 122.1(13)
C72 C78 H78 118.9
C77 C78 H78 118.9
O1 C1 C6 124.7(10)
O1 C1 C2 115.7(11)
C6 C1 C2 119.5(11)
C31 C30 C29 120.8(12)
C31 C30 H30 119.6
C29 C30 H30 119.6
C7 C5 C6 123.9(12)
C7 C5 C4 120.8(13)
C6 C5 C4 115.2(12)
C48 C49 C50 118(2)
C48 C49 H49 121.1
C50 C49 H49 121.1
C47 C42 O15 125.2(11)
C47 C42 C43 122.0(12)
O15 C42 C43 112.7(11)
C15 C16 C17 119.2(12)
C15 C16 C18 117.8(17)
C17 C16 C18 123.0(15)
C60 C61 C55 121.3(16)
C60 C61 H61 119.3
C55 C61 H61 119.3
C56 C55 C54 119.5(12)
C56 C55 C61 119.9(13)
C54 C55 C61 120.5(12)
C11 C17 C16 119.5(13)
C11 C17 H17 120.2
C16 C17 H17 120.2
C71 C65 C66 119.6(12)
C71 C65 C64 122.6(13)
C66 C65 C64 117.8(13)
C14 C15 C21 122.0(14)
C14 C15 C16 118.9(14)
C21 C15 C16 119.1(13)
C78 C77 C76 120.4(13)
C78 C77 C79 119.8(15)
C76 C77 C79 119.8(15)
C38 C39 C40 120.3(12)
C38 C39 H39 119.8
C40 C39 H39 119.8
C42 C47 C46 120.4(13)
C42 C47 H47 119.8
C46 C47 H47 119.8
C63 C64 C65 121.3(12)
C63 C64 H64 119.3
C65 C64 H64 119.3
C55 C56 C57 119.2(12)
C55 C56 C58 119.3(15)
C57 C56 C58 121.5(14)
O5 C22 C27 123.9(10)
O5 C22 C23 116.0(10)
C27 C22 C23 120.1(11)
O7 C33 C34 124.2(10)
O7 C33 C32 116.7(9)
C34 C33 C32 119.1(10)
C8 C7 C5 124.4(17)
C8 C7 H7 117.8
C5 C7 H7 117.8
C62 C67 C66 122.8(13)
C62 C67 H67 118.6
C66 C67 H67 118.6
C77 C76 C82 119.3(14)
C77 C76 C75 117.7(13)
C82 C76 C75 122.9(14)
C39 C38 C36 120.5(12)
C39 C38 H38 119.8
C36 C38 H38 119.8
C33 C34 C35 122.5(10)
C33 C34 H34 118.7
C35 C34 H34 118.7
C59 C58 C56 118.5(16)
C59 C58 H58 120.7
C56 C58 H58 120.7
C41 C40 C39 119.8(12)
C41 C40 H40 120.1
C39 C40 H40 120.1
C45 C46 C47 119.7(14)
C45 C46 C48 120.3(15)
C47 C46 C48 119.7(15)
C73 C75 C76 121.1(13)
C73 C75 H75 119.4
C76 C75 H75 119.4
O16 C43 C44 124.7(13)
O16 C43 C42 119.5(11)
C44 C43 C42 115.7(14)
C29 C28 C26 123.1(13)
C29 C28 H28 118.5
C26 C28 H28 118.5
O8 C32 C37 123.7(10)
O8 C32 C33 116.3(9)
C37 C32 C33 119.8(10)
C67 C66 C68 122.1(13)
C67 C66 C65 118.9(12)
C68 C66 C65 119.0(14)
C2 C3 C4 120.9(12)
C2 C3 H3 119.6
C4 C3 H3 119.6
C34 C35 C41 122.8(11)
C34 C35 C36 118.8(10)
C41 C35 C36 118.4(11)
C20 C21 C15 122.1(17)
C20 C21 H21 119.0
C15 C21 H21 119.0
O6 C23 C24 123.3(10)
O6 C23 C22 118.0(10)
C24 C23 C22 118.7(11)
C65 C71 C70 120.9(16)
C65 C71 H71 119.6
C70 C71 H71 119.6
C28 C29 C30 119.0(13)
C28 C29 H29 120.5
C30 C29 H29 120.5
C32 C37 C36 121.5(10)
C32 C37 H37 119.3
C36 C37 H37 119.3
C18 C19 C20 121.0(15)
C18 C19 H19 119.5
C20 C19 H19 119.5
C51 C45 C46 118.7(18)
C51 C45 C44 123.7(17)
C46 C45 C44 117.7(14)
C58 C59 C60 121.6(15)
C58 C59 H59 119.2
C60 C59 H59 119.2
C57 C52 O14 123.9(12)
C57 C52 C53 120.2(13)
O14 C52 C53 115.8(11)
C52 C57 C56 121.7(12)
C52 C57 H57 119.2
C56 C57 H57 119.2
C28 C26 C25 118.1(11)
C28 C26 C27 124.2(12)
C25 C26 C27 117.7(11)
C22 C27 C26 122.0(11)
C22 C27 H27 119.0
C26 C27 H27 119.0
C69 C70 C71 120.0(17)
C69 C70 H70 120.0
C71 C70 H70 120.0
C43 C44 C45 124.2(15)
C43 C44 H44 117.9
C45 C44 H44 117.9
C53 C54 C55 120.6(11)
C53 C54 H54 119.7
C55 C54 H54 119.7
C19 C18 C16 121.7(18)
C19 C18 H18 119.2
C16 C18 H18 119.2
C69 C68 C66 119.1(15)
C69 C68 H68 120.5
C66 C68 H68 120.5
C81 C82 C76 122.4(18)
C81 C82 H82 118.8
C76 C82 H82 118.8
C21 C20 C19 118.2(18)
C21 C20 H20 120.9
C19 C20 H20 120.9
C3 C4 C10 123.4(15)
C3 C4 C5 121.9(12)
C10 C4 C5 114.7(17)
C49 C48 C46 119(2)
C49 C48 H48 120.4
C46 C48 H48 120.4
O13 C53 C54 124.7(10)
O13 C53 C52 116.5(11)
C54 C53 C52 118.8(11)
C7 C8 C9 115.2(18)
C7 C8 H8 122.4
C9 C8 H8 122.4
C70 C69 C68 121.5(15)
C70 C69 H69 119.3
C68 C69 H69 119.3
C50 C51 C45 123(2)
C50 C51 H51 118.4
C45 C51 H51 118.4
C61 C60 C59 119.3(16)
C61 C60 H60 120.4
C59 C60 H60 120.4
C79 C80 C81 121.6(18)
C79 C80 H80 119.2
C81 C80 H80 119.2
C82 C81 C80 120.1(18)
C82 C81 H81 119.9
C80 C81 H81 119.9
C9 C10 C4 122.7(17)
C9 C10 H10 118.6
C4 C10 H10 118.6
C51 C50 C49 120.5(18)
C51 C50 H50 119.7
C49 C50 H50 119.7
C10 C9 C8 122.0(15)
C10 C9 H9 119.0
C8 C9 H9 119.0
C87 N1 C85 114.1(12)
C87 N1 C83 109.3(12)
C85 N1 C83 113.7(11)
C84 C83 N1 113.2(12)
N1 C85 C86 113.2(13)
N1 C87 C88 110.7(14)
C89 N2 C91 113.6(12)
C89 N2 C93 110.1(13)
C91 N2 C93 112.0(13)
N2 C89 C90 114.6(14)
C92 C91 N2 116.0(19)
C94B C93 N2 128(2)
C94A C93 N2 108(2)
C95 N3 C97 117.4(14)
C95 N3 C99 108.4(12)
C97 N3 C99 110.9(12)
N3 C95 C96 114.0(16)
N3 C97 C98 112.6(16)
C100 C99 N3 110.9(12)
C101 N4 C103 108.5(18)
C101 N4 C105 99.7(15)
C103 N4 C105 117.6(17)
N4 C101 C102 103.4(17)
N4 C105 C16A 114(2)
N4 C105 C16B 102.7(18)
C104 C103 N4 112(3)
C107 N5 C109 113(2)
C107 N5 C111 122(2)
C109 N5 C111 97(2)
N5 C107 C108 114(2)
C112 C111 N5 115(2)
C110 C109 N5 110(3)

loop_
_geom_bond_atom_site_label_1
_geom_bond_atom_site_label_2
_geom_bond_distance
Gd1 O3 2.362(7)
Gd1 O9 2.372(7)
Gd1 O15 2.394(8)
Gd1 O7 2.397(7)
Gd1 O11 2.401(7)
Gd1 O5 2.436(7)
Gd1 O1 2.460(7)
Gd1 O13 2.487(7)
Gd1 Cu1 3.3101(15)
Gd1 Cu2 3.3324(14)
Gd1 Cu3 3.3340(15)
Gd1 Cu4 3.3523(15)
Cu2 O6 1.876(8)
Cu2 O8 1.920(8)
Cu2 O5 1.926(7)
Cu2 O7 1.929(7)
Cu4 O12 1.890(9)
Cu4 O9 1.911(8)
Cu4 O10 1.924(8)
Cu4 O11 1.935(8)
Cu3 O16 1.887(9)
Cu3 O14 1.913(8)
Cu3 O13 1.927(8)
Cu3 O15 1.944(8)
Cu1 O3 1.918(8)
Cu1 O1 1.925(8)
Cu1 O2 1.934(9)
Cu1 O4 1.947(8)
O15 C42 1.381(14)
O1 C1 1.318(14)
O8 C32 1.337(13)
O7 C33 1.350(13)
O5 C22 1.356(13)
O11 C63 1.341(13)
O10 C72 1.354(15)
O13 C53 1.351(14)
O12 C62 1.365(17)
O4 C11 1.357(18)
O6 C23 1.319(14)
O16 C43 1.312(17)
O14 C52 1.337(16)
O2 C2 1.327(17)
O9 C73 1.357(15)
C14 C12 1.35(2)
C14 C15 1.417(18)
C14 H14 0.9500
C31 C30 1.350(19)
C31 C25 1.441(16)
C31 H31 0.9500
O3 C12 1.375(15)
C2 C3 1.37(2)
C2 C1 1.466(17)
C63 C64 1.358(17)
C63 C62 1.454(17)
C72 C78 1.360(19)
C72 C73 1.456(18)
C11 C17 1.357(19)
C11 C12 1.435(18)
C24 C23 1.388(16)
C24 C25 1.413(17)
C24 H24 0.9500
C73 C75 1.366(18)
C6 C1 1.354(17)
C6 C5 1.444(18)
C6 H6 0.9500
C62 C67 1.341(18)
C79 C80 1.41(3)
C79 C77 1.47(2)
C79 H79 0.9500
C41 C40 1.374(18)
C41 C35 1.404(17)
C41 H41 0.9500
C25 C26 1.414(17)
C36 C38 1.418(16)
C36 C35 1.424(16)
C36 C37 1.428(16)
C78 C77 1.40(2)
C78 H78 0.9500
C30 C29 1.41(2)
C30 H30 0.9500
C5 C7 1.38(2)
C5 C4 1.46(2)
C49 C48 1.37(3)
C49 C50 1.50(4)
C49 H49 0.9500
C42 C47 1.332(18)
C42 C43 1.470(18)
C16 C15 1.43(2)
C16 C17 1.43(2)
C16 C18 1.43(2)
C61 C60 1.37(2)
C61 C55 1.434(19)
C61 H61 0.9500
C55 C56 1.385(19)
C55 C54 1.425(17)
C17 H17 0.9500
C65 C71 1.38(2)
C65 C66 1.437(19)
C65 C64 1.441(17)
C15 C21 1.43(2)
C77 C76 1.41(2)
C39 C38 1.368(19)
C39 C40 1.41(2)
C39 H39 0.9500
C47 C46 1.446(19)
C47 H47 0.9500
C64 H64 0.9500
C56 C57 1.43(2)
C56 C58 1.464(19)
C22 C27 1.385(17)
C22 C23 1.413(16)
C33 C34 1.363(15)
C33 C32 1.428(15)
C7 C8 1.37(2)
C7 H7 0.9500
C67 C66 1.40(2)
C67 H67 0.9500
C76 C82 1.42(2)
C76 C75 1.436(19)
C38 H38 0.9500
C34 C35 1.404(16)
C34 H34 0.9500
C58 C59 1.39(3)
C58 H58 0.9500
C40 H40 0.9500
C46 C45 1.40(2)
C46 C48 1.45(2)
C75 H75 0.9500
C43 C44 1.38(2)
C28 C29 1.36(2)
C28 C26 1.397(17)
C28 H28 0.9500
C32 C37 1.368(16)
C66 C68 1.41(2)
C3 C4 1.39(2)
C3 H3 0.9500
C21 C20 1.38(2)
C21 H21 0.9500
C71 C70 1.38(2)
C71 H71 0.9500
C29 H29 0.9500
C37 H37 0.9500
C19 C18 1.37(3)
C19 C20 1.44(3)
C19 H19 0.9500
C45 C51 1.39(2)
C45 C44 1.41(2)
C59 C60 1.42(3)
C59 H59 0.9500
C52 C57 1.322(18)
C52 C53 1.458(16)
C57 H57 0.9500
C26 C27 1.417(17)
C27 H27 0.9500
C70 C69 1.38(2)
C70 H70 0.9500
C44 H44 0.9500
C54 C53 1.373(17)
C54 H54 0.9500
C18 H18 0.9500
C68 C69 1.39(2)
C68 H68 0.9500
C82 C81 1.32(2)
C82 H82 0.9500
C20 H20 0.9500
C4 C10 1.43(2)
C48 H48 0.9500
C8 C9 1.47(3)
C8 H8 0.9500
C69 H69 0.9500
C51 C50 1.30(3)
C51 H51 0.9500
C60 H60 0.9500
C80 C81 1.43(3)
C80 H80 0.9500
C81 H81 0.9500
C10 C9 1.35(3)
C10 H10 0.9500
C50 H50 0.9500
C9 H9 0.9500
N1 C87 1.49(2)
N1 C85 1.500(18)
N1 C83 1.523(18)
C84 C83 1.48(2)
C85 C86 1.52(2)
C87 C88 1.57(2)
N2 C89 1.46(2)
N2 C91 1.51(2)
N2 C93 1.56(2)
C89 C90 1.54(2)
C91 C92 1.46(4)
C93 C94B 1.40(4)
C93 C94A 1.46(4)
N3 C95 1.48(2)
N3 C97 1.50(2)
N3 C99 1.59(2)
C100 C99 1.46(2)
C95 C96 1.56(3)
C97 C98 1.55(3)
N4 C101 1.52(3)
N4 C103 1.55(3)
N4 C105 1.57(3)
C101 C102 1.59(3)
C104 C103 1.30(4)
C105 C16A 1.57(5)
C105 C16B 1.78(4)
N5 C107 1.40(3)
N5 C109 1.62(4)
N5 C111 1.75(3)
C107 C108 1.47(4)
C111 C112 1.55(4)
C110 C109 1.38(4)

loop_
_geom_torsion_atom_site_label_1
_geom_torsion_atom_site_label_2
_geom_torsion_atom_site_label_3
_geom_torsion_atom_site_label_4
_geom_torsion
O10 Cu4 O12 C62 164.0(9)
O11 Cu4 O12 C62 -7.4(9)
Gd1 Cu4 O12 C62 -14.5(12)
O8 Cu2 O6 C23 -171.9(8)
O5 Cu2 O6 C23 2.1(8)
Gd1 Cu2 O6 C23 16.0(10)
O14 Cu3 O16 C43 -173.0(9)
O15 Cu3 O16 C43 -1.0(8)
Gd1 Cu3 O16 C43 -6.2(10)
Cu1 O2 C2 C3 172.3(12)
Cu1 O2 C2 C1 -7.1(14)
Cu4 O11 C63 C64 177.0(9)
Gd1 O11 C63 C64 -1(2)
Cu4 O11 C63 C62 -7.6(12)
Gd1 O11 C63 C62 174.0(10)
Cu4 O10 C72 C78 170.7(11)
Cu4 O10 C72 C73 -8.0(12)
Cu1 O4 C11 C17 169.4(10)
Cu1 O4 C11 C12 -9.0(13)
C15 C14 C12 O3 178.5(10)
C15 C14 C12 C11 -2.6(17)
Cu1 O3 C12 C14 -166.6(9)
Gd1 O3 C12 C14 35(2)
Cu1 O3 C12 C11 14.5(12)
Gd1 O3 C12 C11 -143.7(11)
C17 C11 C12 C14 -1.0(18)
O4 C11 C12 C14 177.4(11)
C17 C11 C12 O3 178.0(11)
O4 C11 C12 O3 -3.6(16)
Cu4 O9 C73 C75 -171.4(9)
Gd1 O9 C73 C75 -14.0(19)
Cu4 O9 C73 C72 3.9(11)
Gd1 O9 C73 C72 161.3(9)
O10 C72 C73 O9 2.8(15)
C78 C72 C73 O9 -175.9(11)
O10 C72 C73 C75 178.3(10)
C78 C72 C73 C75 -0.4(17)
Cu4 O12 C62 C67 -177.8(13)
Cu4 O12 C62 C63 5.0(15)
O11 C63 C62 C67 -175.4(13)
C64 C63 C62 C67 0(2)
O11 C63 C62 O12 1.9(17)
C64 C63 C62 O12 177.5(12)
C23 C24 C25 C26 -1.2(18)
C23 C24 C25 C31 -177.8(12)
C30 C31 C25 C24 179.2(12)
C30 C31 C25 C26 2.5(18)
O10 C72 C78 C77 -175.9(12)
C73 C72 C78 C77 2.8(19)
Cu1 O1 C1 C6 -173.1(11)
Gd1 O1 C1 C6 -5(3)
Cu1 O1 C1 C2 2.2(14)
Gd1 O1 C1 C2 170.4(11)
C5 C6 C1 O1 176.3(12)
C5 C6 C1 C2 1(2)
O2 C2 C1 O1 3.5(18)
C3 C2 C1 O1 -175.9(13)
O2 C2 C1 C6 179.1(12)
C3 C2 C1 C6 0(2)
C25 C31 C30 C29 0(2)
C1 C6 C5 C7 -178.9(14)
C1 C6 C5 C4 -3(2)
Cu3 O15 C42 C47 -178.1(10)
Gd1 O15 C42 C47 -6(2)
Cu3 O15 C42 C43 -2.1(11)
Gd1 O15 C42 C43 170.4(10)
C60 C61 C55 C56 -2(2)
C60 C61 C55 C54 179.3(15)
O4 C11 C17 C16 -177.0(12)
C12 C11 C17 C16 1(2)
C15 C16 C17 C11 2(2)
C18 C16 C17 C11 -179.8(14)
C12 C14 C15 C21 -175.1(12)
C12 C14 C15 C16 5.7(18)
C17 C16 C15 C14 -5.4(19)
C18 C16 C15 C14 176.2(13)
C17 C16 C15 C21 175.5(13)
C18 C16 C15 C21 -3(2)
C72 C78 C77 C76 -2(2)
C72 C78 C77 C79 174.0(14)
C80 C79 C77 C78 -176.8(17)
C80 C79 C77 C76 -1(2)
O15 C42 C47 C46 -179.1(11)
C43 C42 C47 C46 5.2(19)
O11 C63 C64 C65 175.4(11)
C62 C63 C64 C65 0.1(17)
C71 C65 C64 C63 178.8(13)
C66 C65 C64 C63 -1.0(17)
C54 C55 C56 C57 -1.3(19)
C61 C55 C56 C57 179.7(13)
C54 C55 C56 C58 -179.6(12)
C61 C55 C56 C58 1(2)
Cu2 O5 C22 C27 178.3(10)
Gd1 O5 C22 C27 26(2)
Cu2 O5 C22 C23 -1.4(12)
Gd1 O5 C22 C23 -153.4(10)
Cu2 O7 C33 C34 176.9(9)
Gd1 O7 C33 C34 1(2)
Cu2 O7 C33 C32 -4.6(11)
Gd1 O7 C33 C32 179.1(9)
C6 C5 C7 C8 178.9(16)
C4 C5 C7 C8 3(3)
O12 C62 C67 C66 -176.7(14)
C63 C62 C67 C66 0(2)
C78 C77 C76 C82 178.7(13)
C79 C77 C76 C82 3(2)
C78 C77 C76 C75 -1.5(19)
C79 C77 C76 C75 -177.3(13)
C40 C39 C38 C36 0(2)
C35 C36 C38 C39 0.6(19)
C37 C36 C38 C39 -179.2(13)
O7 C33 C34 C35 -177.4(10)
C32 C33 C34 C35 4.2(17)
C55 C56 C58 C59 -2(2)
C57 C56 C58 C59 179.3(14)
C35 C41 C40 C39 1(2)
C38 C39 C40 C41 -1(2)
C42 C47 C46 C45 0(2)
C42 C47 C46 C48 174.4(13)
O9 C73 C75 C76 172.2(11)
C72 C73 C75 C76 -2.9(17)
C77 C76 C75 C73 3.8(18)
C82 C76 C75 C73 -176.4(13)
Cu3 O16 C43 C44 -175.2(12)
Cu3 O16 C43 C42 0.0(14)
C47 C42 C43 O16 177.7(12)
O15 C42 C43 O16 1.5(16)
C47 C42 C43 C44 -6.7(19)
O15 C42 C43 C44 177.1(12)
Cu2 O8 C32 C37 -172.3(9)
Cu2 O8 C32 C33 3.1(12)
O7 C33 C32 O8 1.1(14)
C34 C33 C32 O8 179.7(10)
O7 C33 C32 C37 176.6(10)
C34 C33 C32 C37 -4.8(16)
C62 C67 C66 C68 -178.9(15)
C62 C67 C66 C65 -1(2)
C71 C65 C66 C67 -178.3(14)
C64 C65 C66 C67 1.5(19)
C71 C65 C66 C68 -1(2)
C64 C65 C66 C68 179.3(13)
O2 C2 C3 C4 -178.1(14)
C1 C2 C3 C4 1(2)
C33 C34 C35 C41 177.3(12)
C33 C34 C35 C36 -0.7(17)
C40 C41 C35 C34 -179.0(13)
C40 C41 C35 C36 -1(2)
C38 C36 C35 C34 178.1(11)
C37 C36 C35 C34 -2.1(16)
C38 C36 C35 C41 0.0(17)
C37 C36 C35 C41 179.8(11)
C14 C15 C21 C20 -177.5(13)
C16 C15 C21 C20 2(2)
Cu2 O6 C23 C24 176.1(10)
Cu2 O6 C23 C22 -3.5(14)
C25 C24 C23 O6 179.0(11)
C25 C24 C23 C22 -1.4(18)
O5 C22 C23 O6 3.4(16)
C27 C22 C23 O6 -176.3(11)
O5 C22 C23 C24 -176.2(10)
C27 C22 C23 C24 4.1(18)
C66 C65 C71 C70 1(2)
C64 C65 C71 C70 -179.0(14)
C26 C28 C29 C30 1(2)
C31 C30 C29 C28 -1(2)
O8 C32 C37 C36 177.2(10)
C33 C32 C37 C36 2.0(17)
C38 C36 C37 C32 -178.7(12)
C35 C36 C37 C32 1.5(17)
C47 C46 C45 C51 177.1(15)
C48 C46 C45 C51 3(2)
C47 C46 C45 C44 -4(2)
C48 C46 C45 C44 -177.9(14)
C56 C58 C59 C60 4(3)
Cu3 O14 C52 C57 179.9(11)
Cu3 O14 C52 C53 1.0(13)
O14 C52 C57 C56 178.9(12)
C53 C52 C57 C56 -2.2(19)
C55 C56 C57 C52 2(2)
C58 C56 C57 C52 -179.5(13)
C29 C28 C26 C25 2(2)
C29 C28 C26 C27 -179.5(14)
C24 C25 C26 C28 -179.8(12)
C31 C25 C26 C28 -3.1(18)
C24 C25 C26 C27 1.2(17)
C31 C25 C26 C27 178.0(11)
O5 C22 C27 C26 176.2(11)
C23 C22 C27 C26 -4.2(18)
C28 C26 C27 C22 -177.4(13)
C25 C26 C27 C22 1.5(18)
C65 C71 C70 C69 -1(3)
O16 C43 C44 C45 178.4(14)
C42 C43 C44 C45 3(2)
C51 C45 C44 C43 -178.8(17)
C46 C45 C44 C43 2(2)
C56 C55 C54 C53 0.3(18)
C61 C55 C54 C53 179.2(12)
C20 C19 C18 C16 3(3)
C15 C16 C18 C19 1(2)
C17 C16 C18 C19 -177.6(16)
C67 C66 C68 C69 178.3(16)
C65 C66 C68 C69 1(2)
C77 C76 C82 C81 -3(2)
C75 C76 C82 C81 177.7(16)
C15 C21 C20 C19 2(2)
C18 C19 C20 C21 -4(3)
C2 C3 C4 C10 178.8(16)
C2 C3 C4 C5 -3(2)
C7 C5 C4 C3 179.9(15)
C6 C5 C4 C3 4(2)
C7 C5 C4 C10 -2(2)
C6 C5 C4 C10 -178.1(14)
C50 C49 C48 C46 -2(3)
C45 C46 C48 C49 -2(2)
C47 C46 C48 C49 -175.9(16)
Cu3 O13 C53 C54 179.0(10)
Gd1 O13 C53 C54 40.1(19)
Cu3 O13 C53 C52 -0.8(12)
Gd1 O13 C53 C52 -139.7(10)
C55 C54 C53 O13 -179.9(11)
C55 C54 C53 C52 -0.1(17)
C57 C52 C53 O13 -179.1(11)
O14 C52 C53 O13 -0.1(15)
C57 C52 C53 C54 1.1(18)
O14 C52 C53 C54 -179.9(11)
C5 C7 C8 C9 -4(3)
C71 C70 C69 C68 1(3)
C66 C68 C69 C70 -1(3)
C46 C45 C51 C50 0(3)
C44 C45 C51 C50 -179(2)
C55 C61 C60 C59 3(3)
C58 C59 C60 C61 -4(3)
C77 C79 C80 C81 -1(3)
C76 C82 C81 C80 0(3)
C79 C80 C81 C82 2(4)
C3 C4 C10 C9 -179(2)
C5 C4 C10 C9 2(3)
C45 C51 C50 C49 -4(4)
C48 C49 C50 C51 5(4)
C4 C10 C9 C8 -4(3)
C7 C8 C9 C10 5(3)
C87 N1 C83 C84 -151.1(12)
C85 N1 C83 C84 80.1(15)
C87 N1 C85 C86 61.4(17)
C83 N1 C85 C86 -172.3(13)
C85 N1 C87 C88 69.0(17)
C83 N1 C87 C88 -59.5(16)
C91 N2 C89 C90 -71.7(18)
C93 N2 C89 C90 161.8(15)
C89 N2 C91 C92 -55(2)
C93 N2 C91 C92 70(2)
C89 N2 C93 C94B 68(3)
C91 N2 C93 C94B -59(3)
C89 N2 C93 C94A 172(2)
C91 N2 C93 C94A 45(3)
C97 N3 C95 C96 -65(2)
C99 N3 C95 C96 168.4(16)
C95 N3 C97 C98 -68(2)
C99 N3 C97 C98 57.5(18)
C95 N3 C99 C100 -175.1(14)
C97 N3 C99 C100 54.6(16)
C103 N4 C101 C102 -66(2)
C105 N4 C101 C102 170.6(16)
C101 N4 C105 C16A 58(3)
C103 N4 C105 C16A -59(3)
C101 N4 C105 C16B 179.0(18)
C103 N4 C105 C16B 62(2)
C101 N4 C103 C104 -152(3)
C105 N4 C103 C104 -39(4)
C109 N5 C107 C108 -165(3)
C111 N5 C107 C108 81(3)
C107 N5 C111 C112 43(3)
C109 N5 C111 C112 -79(3)
C107 N5 C109 C110 55(4)
C111 N5 C109 C110 -176(3)
